data_9011175
loop_
_publ_author_name
'Liebich, W.'
'Nicollin, D.'

_publ_section_title
;
 Refinement of the PbFCl types BaFI, BaFBr and CaFCl
 Note: matlockite structure
;
_journal_name_full 'Acta Crystallographica, Section B'
_journal_page_first 2790
_journal_page_last 2794
_journal_paper_doi 10.1107/S0567740877009480
_journal_volume 33
_journal_year 1977
_chemical_compound_source Synthetic
_chemical_formula_structural BaFI
_chemical_formula_sum 'Ba F I'
_space_group_IT_number 129
_symmetry_space_group_name_Hall '-P 4a 2a'
_symmetry_space_group_name_H-M 'P 4/n m m :2'
_cell_angle_alpha 90
_cell_angle_beta 90
_cell_angle_gamma 90
_cell_length_a 4.654
_cell_length_b 4.654
_cell_length_c 7.962
_cell_formula_units_Z 2
_cell_volume 172.455
_database_code_amcsd 0009603
_exptl_crystal_density_diffrn 5.454
_cod_original_sg_symbol_H-M 'P 4/n m m'
_cod_original_formula_sum 'Ba I F'
_cod_database_code 9011175
_amcsd_formula_title BaFI

loop_
_space_group_symop_operation_xyz
x,y,z
1/2-y,1/2-x,z
1/2+y,1/2+x,-z
1/2+y,-x,-z
1/2-y,x,z
x,1/2-y,z
-x,1/2+y,-z
1/2+x,1/2+y,-z
1/2-x,1/2-y,z
y,x,z
-y,-x,-z
-y,1/2+x,-z
y,1/2-x,z
1/2-x,y,z
1/2+x,-y,-z
-x,-y,-z

loop_
_atom_site_aniso_label
_atom_site_aniso_U_11
_atom_site_aniso_U_22
_atom_site_aniso_U_33
_atom_site_aniso_U_12
_atom_site_aniso_U_13
_atom_site_aniso_U_23
Ba 0.01090 0.01090 0.01600 0.00000 0.00000 0.00000
I 0.01630 0.01630 0.01570 0.00000 0.00000 0.00000
F 0.00440 0.00440 0.01320 0.00000 0.00000 0.00000

loop_
_atom_site_label
_atom_site_fract_x
_atom_site_fract_y
_atom_site_fract_z
Ba 0.25000 0.25000 0.17040
I 0.25000 0.25000 0.65220
F 0.75000 0.25000 0.00000

loop_
_cod_related_entry_id
_cod_related_entry_database
_cod_related_entry_code
1 AMCSD 0009603
